data_7111419
loop_
_publ_author_name
'Munslow, Ian J.'
'Wade, Andrew R.'
'Deeth, Robert J.'
'Scott, Peter'

_publ_section_title
;
 Aminooxazolinate; a chiral amidinate analogue
;
_journal_issue 22
_journal_name_full 'Chemical Communications'
_journal_page_first 2596
_journal_page_last 2597
_journal_paper_doi 10.1039/b409113b
_journal_year 2004
_chemical_formula_sum 'C21 H27 Cl N2 O Ru'
_chemical_formula_weight 459.97
_chemical_name_systematic
;
?
;
_space_group_IT_number 14
_symmetry_cell_setting monoclinic
_symmetry_space_group_name_Hall '-P 2ybc'
_symmetry_space_group_name_H-M 'P 1 21/c 1'
_atom_sites_solution_hydrogens geom
_atom_sites_solution_primary direct
_atom_sites_solution_secondary difmap
_audit_creation_method SHELXL-97
_cell_angle_alpha 90.00
_cell_angle_beta 100.5710(10)
_cell_angle_gamma 90.00
_cell_formula_units_Z 4
_cell_length_a 10.2335(6)
_cell_length_b 15.6579(9)
_cell_length_c 12.9042(7)
_cell_measurement_reflns_used 3390
_cell_measurement_temperature 180(2)
_cell_measurement_theta_max 25.00
_cell_measurement_theta_min 2.07
_cell_volume 2032.6(2)
_computing_cell_refinement 'SAINT (Siemens, 1995)'
_computing_data_collection 'SMART (Siemens, 1994)'
_computing_data_reduction 'SAINT (Siemens, 1995)'
_computing_molecular_graphics 'SHELXTL (Sheldrick, 1997)'
_computing_publication_material 'SHELXTL (Sheldrick, 1997)'
_computing_structure_refinement 'SHELXL-97 (Sheldrick, 1997)'
_computing_structure_solution 'SHELXS-97 (Sheldrick, 1990)'
_diffrn_ambient_temperature 180(2)
_diffrn_detector_area_resol_mean 8.192
_diffrn_measured_fraction_theta_full 0.993
_diffrn_measured_fraction_theta_max 0.993
_diffrn_measurement_device_type 'Siemens SMART diffractometer'
_diffrn_measurement_method '\w scans'
_diffrn_radiation_monochromator graphite
_diffrn_radiation_source 'fine-focus sealed tube'
_diffrn_radiation_type MoK\a
_diffrn_radiation_wavelength 0.71073
_diffrn_reflns_av_R_equivalents 0.1540
_diffrn_reflns_av_sigmaI/netI 0.1280
_diffrn_reflns_limit_h_max 11
_diffrn_reflns_limit_h_min -12
_diffrn_reflns_limit_k_max 18
_diffrn_reflns_limit_k_min -15
_diffrn_reflns_limit_l_max 15
_diffrn_reflns_limit_l_min -14
_diffrn_reflns_number 10126
_diffrn_reflns_theta_full 25.00
_diffrn_reflns_theta_max 25.00
_diffrn_reflns_theta_min 2.07
_diffrn_standards_decay_% nil
_exptl_absorpt_coefficient_mu 0.915
_exptl_absorpt_correction_T_max 0.927998
_exptl_absorpt_correction_T_min 0.491667
_exptl_absorpt_correction_type multi-scan
_exptl_absorpt_process_details 'SADABS (Sheldrick, 1996)'
_exptl_crystal_colour Orange
_exptl_crystal_density_diffrn 1.503
_exptl_crystal_density_method 'not measured'
_exptl_crystal_description Needle
_exptl_crystal_F_000 944
_exptl_crystal_size_max 0.3
_exptl_crystal_size_mid 0.15
_exptl_crystal_size_min 0.1
_refine_diff_density_max 1.321
_refine_diff_density_min -1.404
_refine_diff_density_rms 0.168
_refine_ls_extinction_method none
_refine_ls_goodness_of_fit_ref 1.131
_refine_ls_hydrogen_treatment mixed
_refine_ls_matrix_type full
_refine_ls_number_parameters 240
_refine_ls_number_reflns 3544
_refine_ls_number_restraints 0
_refine_ls_restrained_S_all 1.131
_refine_ls_R_factor_all 0.1432
_refine_ls_R_factor_gt 0.0942
_refine_ls_shift/su_max 0.001
_refine_ls_shift/su_mean 0.000
_refine_ls_structure_factor_coef Fsqd
_refine_ls_weighting_details 'calc w=1/[\s^2^(Fo^2^)+(0.0212P)^2^+30.6829P] where P=(Fo^2^+2Fc^2^)/3'
_refine_ls_weighting_scheme calc
_refine_ls_wR_factor_gt 0.1697
_refine_ls_wR_factor_ref 0.1947
_reflns_number_gt 2442
_reflns_number_total 3544
_reflns_threshold_expression >2sigma(I)
_cod_data_source_file b409113bsup1.cif
_cod_data_source_block ijm338m_[Ru(eta-p-iPrMeC6H4)L3Cl]
_cod_depositor_comments
;
The following automatic conversions were performed:

'_symmetry_cell_setting' value 'Monoclinic' changed to 'monoclinic'
according to /home/saulius/struct/CIF-dictionaries/cif_core.dic
dictionary named 'cif_core.dic' version 2.4.2 from 2011-04-26.

Automatic conversion script
Id: cif_fix_values 1891 2012-01-12 08:04:46Z andrius 
;
_cod_original_sg_symbol_H-M P2(1)/c
_cod_database_code 7111419

loop_
_symmetry_equiv_pos_as_xyz
'x, y, z'
'-x, y+1/2, -z+1/2'
'-x, -y, -z'
'x, -y-1/2, z-1/2'

loop_
_atom_site_label
_atom_site_type_symbol
_atom_site_fract_x
_atom_site_fract_y
_atom_site_fract_z
_atom_site_U_iso_or_equiv
_atom_site_adp_type
_atom_site_occupancy
_atom_site_symmetry_multiplicity
_atom_site_calc_flag
_atom_site_refinement_flags
Ru1 Ru 0.89323(8) 0.12349(5) 0.75986(7) 0.0227(3) Uani 1 1 d .
Cl1 Cl 0.7891(3) 0.25793(17) 0.7021(2) 0.0373(7) Uani 1 1 d .
O1 O 0.9830(8) 0.1543(5) 0.4851(6) 0.0358(19) Uani 1 1 d .
N1 N 0.8686(9) 0.0899(6) 0.5992(7) 0.028(2) Uani 1 1 d .
N2 N 1.0427(8) 0.1649(6) 0.6726(7) 0.026(2) Uani 1 1 d .
C1 C 0.7832(12) 0.0773(7) 0.4950(9) 0.036(3) Uani 1 1 d .
C2 C 0.8805(12) 0.1002(8) 0.4208(9) 0.038(3) Uani 1 1 d .
H2A H 0.9208 0.0480 0.3969 0.045 Uiso 1 1 calc R
H2B H 0.8342 0.1317 0.3583 0.045 Uiso 1 1 calc R
C3 C 0.9705(10) 0.1361(7) 0.5865(8) 0.026(2) Uani 1 1 d .
C4 C 0.6624(11) 0.1378(8) 0.4814(10) 0.041(3) Uani 1 1 d .
H4A H 0.6930 0.1972 0.4828 0.061 Uiso 1 1 calc R
H4B H 0.6133 0.1285 0.5388 0.061 Uiso 1 1 calc R
H4C H 0.6040 0.1262 0.4137 0.061 Uiso 1 1 calc R
C5 C 0.7349(14) -0.0156(9) 0.4816(11) 0.053(4) Uani 1 1 d .
H5A H 0.8116 -0.0538 0.4857 0.080 Uiso 1 1 calc R
H5B H 0.6765 -0.0223 0.4128 0.080 Uiso 1 1 calc R
H5C H 0.6857 -0.0301 0.5376 0.080 Uiso 1 1 calc R
C6 C 1.1573(10) 0.2162(7) 0.6879(9) 0.026(2) Uani 1 1 d .
C7 C 1.1986(11) 0.2557(7) 0.7830(9) 0.029(3) Uani 1 1 d .
H7A H 1.1451 0.2510 0.8356 0.035 Uiso 1 1 calc R
C8 C 1.3162(12) 0.3027(7) 0.8051(10) 0.038(3) Uani 1 1 d .
H8A H 1.3428 0.3289 0.8721 0.046 Uiso 1 1 calc R
C9 C 1.3941(13) 0.3104(9) 0.7282(12) 0.052(4) Uani 1 1 d .
H9A H 1.4767 0.3397 0.7433 0.062 Uiso 1 1 calc R
C10 C 1.3510(12) 0.2755(8) 0.6300(10) 0.038(3) Uani 1 1 d .
H10I H 1.4013 0.2841 0.5759 0.045 Uiso 1 1 calc R
C11 C 1.2335(12) 0.2275(8) 0.6093(10) 0.036(3) Uani 1 1 d .
H11A H 1.2055 0.2025 0.5417 0.043 Uiso 1 1 calc R
C101 C 1.1683(12) 0.0232(9) 0.8748(10) 0.044(3) Uani 1 1 d .
H10J H 1.2217 0.0391 0.9431 0.065 Uiso 1 1 calc R
H10K H 1.2001 0.0546 0.8186 0.065 Uiso 1 1 calc R
H10L H 1.1767 -0.0383 0.8635 0.065 Uiso 1 1 calc R
C102 C 1.0256(10) 0.0450(7) 0.8736(8) 0.028(3) Uani 1 1 d .
C103 C 0.9195(11) -0.0064(7) 0.8201(8) 0.031(3) Uani 1 1 d .
H10D H 0.9406 -0.0522 0.7718 0.037 Uiso 1 1 calc R
C104 C 0.7859(11) 0.0169(7) 0.8147(9) 0.028(3) Uani 1 1 d .
H10H H 0.7163 -0.0130 0.7628 0.033 Uiso 1 1 calc R
C105 C 0.7505(10) 0.0936(7) 0.8628(9) 0.028(3) Uani 1 1 d .
C106 C 0.8571(11) 0.1435(7) 0.9194(8) 0.028(3) Uani 1 1 d .
H10C H 0.8379 0.2026 0.9417 0.034 Uiso 1 1 calc R
C107 C 0.9892(10) 0.1189(8) 0.9250(8) 0.029(2) Uani 1 1 d .
H10A H 1.0600 0.1620 0.9503 0.034 Uiso 1 1 calc R
C108 C 0.6089(10) 0.1257(8) 0.8529(8) 0.030(2) Uani 1 1 d .
H10B H 0.6083 0.1882 0.8367 0.037 Uiso 1 1 calc R
C109 C 0.5107(11) 0.0816(9) 0.7657(10) 0.045(3) Uani 1 1 d .
H10E H 0.5464 0.0819 0.7002 0.068 Uiso 1 1 calc R
H10F H 0.4257 0.1121 0.7546 0.068 Uiso 1 1 calc R
H10G H 0.4971 0.0225 0.7863 0.068 Uiso 1 1 calc R
C110 C 0.5635(12) 0.1143(9) 0.9568(10) 0.045(3) Uani 1 1 d .
H11B H 0.6264 0.1425 1.0127 0.068 Uiso 1 1 calc R
H11C H 0.5593 0.0533 0.9726 0.068 Uiso 1 1 calc R
H11D H 0.4751 0.1397 0.9525 0.068 Uiso 1 1 calc R

loop_
_atom_site_aniso_label
_atom_site_aniso_U_11
_atom_site_aniso_U_22
_atom_site_aniso_U_33
_atom_site_aniso_U_23
_atom_site_aniso_U_13
_atom_site_aniso_U_12
Ru1 0.0220(4) 0.0212(4) 0.0257(4) 0.0011(4) 0.0065(3) -0.0016(4)
Cl1 0.0508(19) 0.0215(14) 0.0394(17) 0.0001(13) 0.0074(14) 0.0090(13)
O1 0.045(5) 0.038(5) 0.024(4) 0.007(4) 0.006(4) -0.002(4)
N1 0.026(5) 0.034(5) 0.024(5) 0.008(4) 0.007(4) -0.001(4)
N2 0.022(5) 0.030(5) 0.025(5) 0.005(4) 0.004(4) 0.006(4)
C1 0.043(7) 0.023(6) 0.039(7) -0.004(5) 0.001(6) -0.002(5)
C2 0.037(7) 0.045(8) 0.029(6) -0.004(6) -0.001(5) 0.008(6)
C3 0.025(6) 0.031(6) 0.022(5) 0.002(5) 0.008(4) 0.007(5)
C4 0.022(6) 0.052(9) 0.048(7) 0.008(6) 0.003(5) 0.005(6)
C5 0.055(9) 0.044(8) 0.057(9) 0.002(7) -0.001(7) -0.009(7)
C6 0.019(6) 0.026(6) 0.034(6) 0.007(5) 0.012(5) 0.000(4)
C7 0.031(6) 0.025(6) 0.033(6) 0.005(5) 0.006(5) -0.003(5)
C8 0.039(7) 0.026(6) 0.050(8) -0.013(6) 0.008(6) -0.015(5)
C9 0.033(7) 0.049(8) 0.074(10) 0.010(8) 0.012(7) -0.008(6)
C10 0.032(7) 0.040(7) 0.045(8) 0.011(6) 0.017(6) -0.006(6)
C11 0.037(7) 0.036(7) 0.040(7) 0.014(6) 0.018(6) 0.011(5)
C101 0.035(7) 0.053(8) 0.042(7) 0.007(6) 0.004(6) 0.013(6)
C102 0.024(6) 0.039(7) 0.024(6) 0.012(5) 0.008(5) 0.002(5)
C103 0.037(7) 0.034(6) 0.024(6) 0.008(5) 0.013(5) 0.001(5)
C104 0.028(6) 0.021(6) 0.036(6) 0.003(5) 0.007(5) 0.000(5)
C105 0.021(6) 0.028(6) 0.036(6) 0.004(5) 0.008(5) 0.003(4)
C106 0.038(7) 0.025(6) 0.022(5) 0.003(5) 0.009(5) -0.005(5)
C107 0.015(5) 0.038(6) 0.031(6) 0.000(6) 0.002(4) -0.019(5)
C108 0.024(6) 0.027(6) 0.041(6) 0.006(6) 0.008(5) 0.000(5)
C109 0.017(6) 0.054(9) 0.065(9) 0.003(7) 0.008(6) 0.007(5)
C110 0.027(6) 0.050(8) 0.063(8) 0.004(7) 0.017(6) -0.002(6)

loop_
_atom_type_symbol
_atom_type_description
_atom_type_scat_dispersion_real
_atom_type_scat_dispersion_imag
_atom_type_scat_source
C C 0.0033 0.0016 'International Tables Vol C Tables 4.2.6.8 and 6.1.1.4'
H H 0.0000 0.0000 'International Tables Vol C Tables 4.2.6.8 and 6.1.1.4'
N N 0.0061 0.0033 'International Tables Vol C Tables 4.2.6.8 and 6.1.1.4'
O O 0.0106 0.0060 'International Tables Vol C Tables 4.2.6.8 and 6.1.1.4'
Cl Cl 0.1484 0.1585 'International Tables Vol C Tables 4.2.6.8 and 6.1.1.4'
Ru Ru -1.2594 0.8363 'International Tables Vol C Tables 4.2.6.8 and 6.1.1.4'

loop_
_geom_angle_atom_site_label_1
_geom_angle_atom_site_label_2
_geom_angle_atom_site_label_3
_geom_angle
_geom_angle_publ_flag
N1 Ru1 N2 62.0(3) y
N1 Ru1 C103 95.9(4) y
N2 Ru1 C103 114.5(4) y
N1 Ru1 C107 154.8(4) y
N2 Ru1 C107 106.5(3) y
C103 Ru1 C107 67.4(4) ?
N1 Ru1 C106 162.5(4) ?
N2 Ru1 C106 135.1(4) ?
C103 Ru1 C106 80.1(4) ?
C107 Ru1 C106 37.3(4) ?
N1 Ru1 C102 117.9(4) ?
N2 Ru1 C102 96.2(4) ?
C103 Ru1 C102 38.1(4) ?
C107 Ru1 C102 37.9(4) ?
C106 Ru1 C102 68.8(4) ?
N1 Ru1 C104 98.7(4) ?
N2 Ru1 C104 147.6(4) ?
C103 Ru1 C104 37.6(4) ?
C107 Ru1 C104 79.7(4) ?
C106 Ru1 C104 67.8(4) ?
C102 Ru1 C104 68.8(4) ?
N1 Ru1 C105 124.6(4) ?
N2 Ru1 C105 173.0(4) ?
C103 Ru1 C105 68.7(4) ?
C107 Ru1 C105 68.4(4) ?
C106 Ru1 C105 38.1(4) ?
C102 Ru1 C105 82.7(4) ?
C104 Ru1 C105 38.0(4) ?
N1 Ru1 Cl1 87.0(3) y
N2 Ru1 Cl1 83.8(2) y
C103 Ru1 Cl1 160.7(3) ?
C107 Ru1 Cl1 115.2(3) ?
C106 Ru1 Cl1 91.4(3) ?
C102 Ru1 Cl1 151.9(3) ?
C104 Ru1 Cl1 123.1(3) ?
C105 Ru1 Cl1 93.9(3) ?
N1 Ru1 C3 31.2(3) y
N2 Ru1 C3 31.1(3) y
C103 Ru1 C3 110.7(4) ?
C107 Ru1 C3 135.6(3) ?
C106 Ru1 C3 164.7(4) ?
C102 Ru1 C3 112.6(4) ?
C104 Ru1 C3 127.4(4) ?
C105 Ru1 C3 155.1(4) ?
Cl1 Ru1 C3 81.4(3) y
C3 O1 C2 103.7(8) ?
C3 N1 C1 108.2(9) ?
C3 N1 Ru1 91.8(7) ?
C1 N1 Ru1 150.8(7) ?
C3 N2 C6 130.4(9) ?
C3 N2 Ru1 89.7(6) ?
C6 N2 Ru1 138.7(7) ?
N1 C1 C5 110.7(10) ?
N1 C1 C4 110.5(9) ?
C5 C1 C4 109.5(10) ?
N1 C1 C2 101.1(9) ?
C5 C1 C2 112.4(10) ?
C4 C1 C2 112.4(10) ?
O1 C2 C1 104.9(8) ?
O1 C2 H2A 110.8 ?
C1 C2 H2A 110.8 ?
O1 C2 H2B 110.8 ?
C1 C2 H2B 110.8 ?
H2A C2 H2B 108.8 ?
N2 C3 N1 115.3(9) ?
N2 C3 O1 127.5(10) ?
N1 C3 O1 116.9(9) ?
N2 C3 Ru1 59.2(5) ?
N1 C3 Ru1 57.0(5) ?
O1 C3 Ru1 165.4(7) ?
C1 C4 H4A 109.5 ?
C1 C4 H4B 109.5 ?
H4A C4 H4B 109.5 ?
C1 C4 H4C 109.5 ?
H4A C4 H4C 109.5 ?
H4B C4 H4C 109.5 ?
C1 C5 H5A 109.5 ?
C1 C5 H5B 109.5 ?
H5A C5 H5B 109.5 ?
C1 C5 H5C 109.5 ?
H5A C5 H5C 109.5 ?
H5B C5 H5C 109.5 ?
C7 C6 C11 118.1(10) ?
C7 C6 N2 119.7(9) ?
C11 C6 N2 122.1(10) ?
C6 C7 C8 122.3(11) ?
C6 C7 H7A 118.9 ?
C8 C7 H7A 118.9 ?
C9 C8 C7 119.1(12) ?
C9 C8 H8A 120.4 ?
C7 C8 H8A 120.4 ?
C10 C9 C8 119.7(12) ?
C10 C9 H9A 120.1 ?
C8 C9 H9A 120.1 ?
C9 C10 C11 120.5(11) ?
C9 C10 H10I 119.8 ?
C11 C10 H10I 119.8 ?
C6 C11 C10 120.1(12) ?
C6 C11 H11A 120.0 ?
C10 C11 H11A 120.0 ?
C102 C101 H10J 109.5 ?
C102 C101 H10K 109.5 ?
H10J C101 H10K 109.5 ?
C102 C101 H10L 109.5 ?
H10J C101 H10L 109.5 ?
H10K C101 H10L 109.5 ?
C107 C102 C103 116.5(10) ?
C107 C102 C101 121.4(10) ?
C103 C102 C101 122.2(11) ?
C107 C102 Ru1 70.8(6) ?
C103 C102 Ru1 70.6(6) ?
C101 C102 Ru1 128.2(8) ?
C104 C103 C102 121.8(11) ?
C104 C103 Ru1 71.6(6) ?
C102 C103 Ru1 71.3(6) ?
C104 C103 H10D 118.4 ?
C102 C103 H10D 118.4 ?
Ru1 C103 H10D 118.4 ?
C103 C104 C105 121.2(10) ?
C103 C104 Ru1 70.8(6) ?
C105 C104 Ru1 71.4(6) ?
C103 C104 H10H 118.6 ?
C105 C104 H10H 118.6 ?
Ru1 C104 H10H 118.6 ?
C106 C105 C104 116.8(10) ?
C106 C105 C108 119.3(10) ?
C104 C105 C108 123.8(10) ?
C106 C105 Ru1 70.3(6) ?
C104 C105 Ru1 70.6(6) ?
C108 C105 Ru1 127.5(8) ?
C107 C106 C105 121.1(10) ?
C107 C106 Ru1 71.2(6) ?
C105 C106 Ru1 71.6(6) ?
C107 C106 H10C 118.8 ?
C105 C106 H10C 118.8 ?
Ru1 C106 H10C 118.8 ?
C106 C107 C102 122.5(9) ?
C106 C107 Ru1 71.4(6) ?
C102 C107 Ru1 71.3(6) ?
C106 C107 H10A 117.9 ?
C102 C107 H10A 117.9 ?
Ru1 C107 H10A 117.9 ?
C110 C108 C105 109.3(9) ?
C110 C108 C109 109.4(10) ?
C105 C108 C109 113.6(10) ?
C110 C108 H10B 108.1 ?
C105 C108 H10B 108.1 ?
C109 C108 H10B 108.1 ?
C108 C109 H10E 109.5 ?
C108 C109 H10F 109.5 ?
H10E C109 H10F 109.5 ?
C108 C109 H10G 109.5 ?
H10E C109 H10G 109.5 ?
H10F C109 H10G 109.5 ?
C108 C110 H11B 109.5 ?
C108 C110 H11C 109.5 ?
H11B C110 H11C 109.5 ?
C108 C110 H11D 109.5 ?
H11B C110 H11D 109.5 ?
H11C C110 H11D 109.5 ?

loop_
_geom_bond_atom_site_label_1
_geom_bond_atom_site_label_2
_geom_bond_distance
_geom_bond_publ_flag
Ru1 N1 2.108(9) y
Ru1 N2 2.159(9) y
Ru1 C103 2.176(11) y
Ru1 C107 2.177(10) y
Ru1 C106 2.180(10) y
Ru1 C102 2.185(11) y
Ru1 C104 2.186(11) y
Ru1 C105 2.197(11) y
Ru1 Cl1 2.415(3) y
Ru1 C3 2.514(10) y
O1 C3 1.368(12) y
O1 C2 1.479(14) y
N1 C3 1.304(13) y
N1 C1 1.476(14) y
N2 C3 1.297(13) y
N2 C6 1.405(13) y
C1 C5 1.536(17) ?
C1 C4 1.542(16) ?
C1 C2 1.545(16) ?
C2 H2A 0.9900 ?
C2 H2B 0.9900 ?
C4 H4A 0.9800 ?
C4 H4B 0.9800 ?
C4 H4C 0.9800 ?
C5 H5A 0.9800 ?
C5 H5B 0.9800 ?
C5 H5C 0.9800 ?
C6 C7 1.370(15) ?
C6 C11 1.399(14) ?
C7 C8 1.395(15) ?
C7 H7A 0.9500 ?
C8 C9 1.387(17) ?
C8 H8A 0.9500 ?
C9 C10 1.376(18) ?
C9 H9A 0.9500 ?
C10 C11 1.403(16) ?
C10 H10I 0.9500 ?
C11 H11A 0.9500 ?
C101 C102 1.497(15) ?
C101 H10J 0.9800 ?
C101 H10K 0.9800 ?
C101 H10L 0.9800 ?
C102 C107 1.417(16) ?
C102 C103 1.423(15) ?
C103 C104 1.404(15) ?
C103 H10D 1.0000 ?
C104 C105 1.429(15) ?
C104 H10H 1.0000 ?
C105 C106 1.429(15) ?
C105 C108 1.517(14) ?
C106 C107 1.395(15) ?
C106 H10C 1.0000 ?
C107 H10A 1.0000 ?
C108 C110 1.509(15) ?
C108 C109 1.529(16) ?
C108 H10B 1.0000 ?
C109 H10E 0.9800 ?
C109 H10F 0.9800 ?
C109 H10G 0.9800 ?
C110 H11B 0.9800 ?
C110 H11C 0.9800 ?
C110 H11D 0.9800 ?
